data_4329734
loop_
_publ_author_name
'Bel\'en Alvarez'
'M. Angeles Alvarez'
'Inmaculada Amor'
'M. Esther Garc\'ia'
'Daniel Garc\'ia-Viv\'o'
'Jaime Su\'arez'
'Miguel A. Ruiz'

_publ_section_title
;
 Dimolybdenum Cyclopentadienyl Complexes with Bridging
 Chalcogenophosphinidene Ligands
;
_journal_name_full 'Inorganic Chemistry'
_journal_page_first 7810
_journal_page_last 7824
_journal_paper_doi 10.1021/ic300869z
_journal_volume 51
_journal_year 2012
_chemical_compound_source 'synthesis as described'
_chemical_formula_moiety 'C30 H39 Mo2 O2 P1 S2'
_chemical_formula_sum 'C30 H39 Mo2 O2 P S2'
_chemical_formula_weight 718.58
_chemical_name_systematic
;
 ?
;
_space_group_IT_number 2
_symmetry_cell_setting triclinic
_symmetry_Int_Tables_number 2
_symmetry_space_group_name_Hall '-P 1'
_symmetry_space_group_name_H-M 'P -1'
_atom_sites_solution_hydrogens geom
_atom_sites_solution_primary direct
_atom_sites_solution_secondary difmap
_audit_conform_dict_location ftp://ftp.iucr.org/pub/cif_core.dic
_audit_conform_dict_name cif_core.dic
_audit_conform_dict_version 2.4
_audit_creation_method 'WinGX routine CIF_UPDATE'
_cell_angle_alpha 64.355(8)
_cell_angle_beta 77.855(6)
_cell_angle_gamma 87.777(6)
_cell_formula_units_Z 2
_cell_length_a 9.5281(6)
_cell_length_b 12.5563(10)
_cell_length_c 14.4321(11)
_cell_measurement_reflns_used 3558
_cell_measurement_temperature 123.00(10)
_cell_measurement_theta_max 74.2912
_cell_measurement_theta_min 3.4755
_cell_measurement_wavelength 1.5418
_cell_volume 1519.0(2)
_computing_cell_refinement
;
CrysAlis RED, Oxford Diffraction Ltd.,
Version 1.171.31.7 (release 18-10-2006 CrysAlis171 .NET)
(compiled Oct 18 2006,16:28:17)
;
_computing_data_collection
;
CrysAlis CCD, Oxford Diffraction Ltd.,
Version 1.171.31.7 (release 18-10-2006 CrysAlis171 .NET)
(compiled Oct 18 2006,16:28:17)
;
_computing_data_reduction
;
CrysAlis RED, Oxford Diffraction Ltd.,
Version 1.171.31.7 (release 18-10-2006 CrysAlis171 .NET)
(compiled Oct 18 2006,16:28:17)
;
_computing_molecular_graphics 'Ortep-3 for Windows (Farrugia, 1997)'
_computing_publication_material 'WinGX publication routines (Farrugia, 1999)'
_computing_structure_refinement 'SHELXL-97 (Sheldrick, 2008)'
_computing_structure_solution 'SHELXS-97 (Sheldrick, 2008)'
_diffrn_ambient_temperature 123.00(10)
_diffrn_measured_fraction_theta_full 0.95
_diffrn_measured_fraction_theta_max 0.95
_diffrn_measurement_device_type 'ONYX CCD'
_diffrn_measurement_method CCD
_diffrn_radiation_monochromator graphite
_diffrn_radiation_probe x-ray
_diffrn_radiation_source 'Nova (Cu) x-ray Source'
_diffrn_radiation_type CuK\a
_diffrn_radiation_wavelength 1.54184
_diffrn_reflns_av_R_equivalents 0.0505
_diffrn_reflns_av_unetI/netI 0.071
_diffrn_reflns_limit_h_max 10
_diffrn_reflns_limit_h_min -11
_diffrn_reflns_limit_k_max 12
_diffrn_reflns_limit_k_min -15
_diffrn_reflns_limit_l_max 14
_diffrn_reflns_limit_l_min -17
_diffrn_reflns_number 11339
_diffrn_reflns_theta_full 74.45
_diffrn_reflns_theta_max 74.45
_diffrn_reflns_theta_min 3.48
_exptl_absorpt_coefficient_mu 8.736
_exptl_absorpt_correction_T_max 1.00000
_exptl_absorpt_correction_T_min 0.65741
_exptl_absorpt_correction_type multi-scan
_exptl_absorpt_process_details
;
CrysAlisPro, Agilent Technologies,
Version 1.171.35.19 (release 27-10-2011 CrysAlis171 .NET)
(compiled Oct 27 2011,15:02:11)
empirical absorption correction using spherical harmonics,
 implemented in SCALE3 ABSPACK scaling algorithm.
;
_exptl_crystal_colour brown
_exptl_crystal_density_diffrn 1.571
_exptl_crystal_description prism
_exptl_crystal_F_000 732
_exptl_crystal_size_max 0.05
_exptl_crystal_size_mid 0.03
_exptl_crystal_size_min 0.01
_refine_diff_density_max 5.094
_refine_diff_density_min -1.347
_refine_diff_density_rms 0.178
_refine_ls_extinction_method none
_refine_ls_goodness_of_fit_ref 1.022
_refine_ls_hydrogen_treatment constr
_refine_ls_matrix_type full
_refine_ls_number_parameters 338
_refine_ls_number_reflns 5892
_refine_ls_number_restraints 0
_refine_ls_restrained_S_all 1.022
_refine_ls_R_factor_all 0.1006
_refine_ls_R_factor_gt 0.079
_refine_ls_shift/su_max 0.023
_refine_ls_shift/su_mean 0.001
_refine_ls_structure_factor_coef Fsqd
_refine_ls_weighting_details 'calc w=1/[\s^2^(Fo^2^)+(0.1033P)^2^+13.0408P] where P=(Fo^2^+2Fc^2^)/3'
_refine_ls_weighting_scheme calc
_refine_ls_wR_factor_gt 0.1962
_refine_ls_wR_factor_ref 0.215
_reflns_number_gt 4497
_reflns_number_total 5892
_reflns_threshold_expression >2\s(I)
_cod_data_source_file ic300869z_si_002_7.cif
_cod_data_source_block compound12
_cod_original_cell_volume 1519.02(19)
_cod_database_code 4329734

loop_
_symmetry_equiv_pos_as_xyz
'x, y, z'
'-x, -y, -z'

loop_
_atom_site_label
_atom_site_type_symbol
_atom_site_fract_x
_atom_site_fract_y
_atom_site_fract_z
_atom_site_U_iso_or_equiv
_atom_site_adp_type
_atom_site_occupancy
_atom_site_symmetry_multiplicity
_atom_site_calc_flag
_atom_site_refinement_flags
Mo1 Mo 0.27347(8) 0.42947(6) 0.19492(5) 0.0332(2) Uani 1 1 d .
Mo2 Mo 0.21541(8) 0.21336(6) 0.62863(5) 0.0344(2) Uani 1 1 d .
P1 P 0.2255(3) 0.3352(2) 0.3786(2) 0.0452(6) Uani 1 1 d .
S1 S 0.0666(3) 0.4440(3) 0.3310(2) 0.0518(6) Uani 1 1 d .
S2 S 0.1911(4) 0.1601(2) 0.4762(2) 0.0546(7) Uani 1 1 d .
O1 O 0.5672(13) 0.4283(9) 0.2364(6) 0.087(4) Uani 1 1 d .
O2 O 0.3318(9) 0.7011(6) 0.1095(6) 0.0519(18) Uani 1 1 d .
C1 C 0.4760(12) 0.4263(10) 0.2244(9) 0.044(2) Uiso 1 1 d .
C2 C 0.3102(10) 0.6017(9) 0.1441(7) 0.037(2) Uani 1 1 d .
C3 C 0.1787(14) 0.2674(9) 0.1826(8) 0.054(3) Uani 1 1 d .
H3 H 0.1441 0.1981 0.2426 0.065 Uiso 1 1 calc R
C4 C 0.1011(13) 0.3654(12) 0.1322(11) 0.061(3) Uani 1 1 d .
H4 H 0.0036 0.3734 0.1532 0.073 Uiso 1 1 calc R
C5 C 0.195(2) 0.4479(11) 0.0457(10) 0.073(5) Uani 1 1 d .
H5 H 0.1698 0.5201 -0.002 0.088 Uiso 1 1 calc R
C6 C 0.3251(19) 0.4090(16) 0.0410(10) 0.084(5) Uani 1 1 d .
H6 H 0.407 0.4497 -0.0088 0.101 Uiso 1 1 calc R
C7 C 0.3197(15) 0.2970(12) 0.1229(11) 0.062(3) Uani 1 1 d .
H7 H 0.3971 0.2492 0.1361 0.075 Uiso 1 1 calc R
C8 C 0.3077(12) 0.3672(8) 0.4684(7) 0.043(2) Uani 1 1 d .
C9 C 0.2282(11) 0.4163(8) 0.5327(7) 0.039(2) Uani 1 1 d .
H9 H 0.1452 0.4572 0.5217 0.047 Uiso 1 1 calc R
C10 C 0.2964(11) 0.3923(9) 0.6169(7) 0.042(2) Uani 1 1 d .
H10 H 0.2673 0.4152 0.671 0.051 Uiso 1 1 calc R
C11 C 0.4189(11) 0.3262(11) 0.6036(8) 0.053(3) Uani 1 1 d .
H11 H 0.4837 0.2985 0.6477 0.063 Uiso 1 1 calc R
C12 C 0.4241(12) 0.3104(10) 0.5118(9) 0.054(3) Uani 1 1 d .
H12 H 0.4919 0.2698 0.485 0.065 Uiso 1 1 calc R
C13 C 0.2440(9) 0.0802(8) 0.7865(6) 0.0318(18) Uani 1 1 d .
H13 H 0.3324 0.0694 0.806 0.038 Uiso 1 1 calc R
C14 C 0.1524(9) 0.1606(8) 0.8088(6) 0.0316(18) Uani 1 1 d .
C15 C 0.0320(9) 0.1956(8) 0.7603(6) 0.0334(18) Uani 1 1 d .
H15 H -0.0173 0.2601 0.7627 0.04 Uiso 1 1 calc R
C16 C -0.0152(10) 0.1332(9) 0.7075(7) 0.037(2) Uani 1 1 d .
C17 C 0.0712(11) 0.0402(9) 0.7021(7) 0.039(2) Uani 1 1 d .
H17 H 0.0382 -0.0073 0.6755 0.047 Uiso 1 1 calc R
C18 C 0.2054(10) 0.0145(8) 0.7347(7) 0.0353(19) Uani 1 1 d .
C19 C 0.1801(9) 0.2089(8) 0.8859(7) 0.0322(18) Uani 1 1 d .
C20 C 0.1258(13) 0.1079(10) 0.9966(8) 0.053(3) Uani 1 1 d .
H20A H 0.148 0.1293 1.0484 0.08 Uiso 1 1 calc R
H20B H 0.172 0.037 1.0012 0.08 Uiso 1 1 calc R
H20C H 0.0236 0.0945 1.009 0.08 Uiso 1 1 calc R
C21 C 0.3377(11) 0.2393(10) 0.8741(8) 0.046(2) Uani 1 1 d .
H21A H 0.371 0.3069 0.8082 0.069 Uiso 1 1 calc R
H21B H 0.3931 0.1732 0.8759 0.069 Uiso 1 1 calc R
H21C H 0.3484 0.2569 0.9307 0.069 Uiso 1 1 calc R
C22 C 0.0912(12) 0.3141(10) 0.8823(8) 0.047(2) Uani 1 1 d .
H22A H 0.1077 0.3365 0.935 0.07 Uiso 1 1 calc R
H22B H -0.009 0.2923 0.8955 0.07 Uiso 1 1 calc R
H22C H 0.1192 0.3795 0.8141 0.07 Uiso 1 1 calc R
C23 C -0.1611(11) 0.1568(9) 0.6740(8) 0.043(2) Uani 1 1 d .
C24 C -0.1745(10) 0.2912(9) 0.6129(8) 0.043(2) Uani 1 1 d .
H24A H -0.2645 0.305 0.591 0.064 Uiso 1 1 calc R
H24B H -0.0969 0.3231 0.5522 0.064 Uiso 1 1 calc R
H24C H -0.1704 0.3291 0.6576 0.064 Uiso 1 1 calc R
C25 C -0.1784(13) 0.1004(11) 0.6032(10) 0.057(3) Uani 1 1 d .
H25A H -0.1769 0.016 0.6407 0.085 Uiso 1 1 calc R
H25B H -0.101 0.129 0.5422 0.085 Uiso 1 1 calc R
H25C H -0.2684 0.1203 0.5817 0.085 Uiso 1 1 calc R
C26 C -0.2797(11) 0.1049(9) 0.7735(9) 0.047(2) Uani 1 1 d .
H26A H -0.268 0.1385 0.82 0.071 Uiso 1 1 calc R
H26B H -0.2739 0.0206 0.808 0.071 Uiso 1 1 calc R
H26C H -0.3717 0.1229 0.7551 0.071 Uiso 1 1 calc R
C27 C 0.2916(10) -0.0902(8) 0.7326(7) 0.038(2) Uani 1 1 d .
C28 C 0.2465(12) -0.1367(9) 0.6609(8) 0.047(2) Uani 1 1 d .
H28A H 0.1472 -0.1649 0.6869 0.071 Uiso 1 1 calc R
H28B H 0.3048 -0.2004 0.6598 0.071 Uiso 1 1 calc R
H28C H 0.2589 -0.0741 0.5909 0.071 Uiso 1 1 calc R
C29 C 0.4523(12) -0.0526(11) 0.6926(11) 0.059(3) Uani 1 1 d .
H29A H 0.4673 0.0142 0.6248 0.089 Uiso 1 1 calc R
H29B H 0.5048 -0.1171 0.6868 0.089 Uiso 1 1 calc R
H29C H 0.4855 -0.0313 0.741 0.089 Uiso 1 1 calc R
C30 C 0.2635(12) -0.1890(9) 0.8439(8) 0.048(2) Uani 1 1 d .
H30A H 0.3035 -0.165 0.8881 0.072 Uiso 1 1 calc R
H30B H 0.3075 -0.2588 0.8431 0.072 Uiso 1 1 calc R
H30C H 0.1617 -0.2057 0.8706 0.072 Uiso 1 1 calc R

loop_
_atom_site_aniso_label
_atom_site_aniso_U_11
_atom_site_aniso_U_22
_atom_site_aniso_U_33
_atom_site_aniso_U_23
_atom_site_aniso_U_13
_atom_site_aniso_U_12
Mo1 0.0415(4) 0.0347(4) 0.0242(4) -0.0119(3) -0.0094(3) -0.0044(3)
Mo2 0.0450(4) 0.0367(4) 0.0245(4) -0.0143(3) -0.0115(3) 0.0041(3)
P1 0.0545(15) 0.0472(14) 0.0341(12) -0.0186(11) -0.0073(11) -0.0009(12)
S1 0.0482(14) 0.0648(17) 0.0484(15) -0.0283(13) -0.0151(12) 0.0068(12)
S2 0.086(2) 0.0444(14) 0.0329(12) -0.0166(11) -0.0103(12) -0.0052(13)
O1 0.141(9) 0.100(7) 0.028(4) -0.033(4) -0.042(5) 0.091(7)
O2 0.066(5) 0.033(4) 0.052(4) -0.014(3) -0.013(4) -0.005(3)
C2 0.039(5) 0.047(6) 0.030(4) -0.018(4) -0.011(4) 0.004(4)
C3 0.086(8) 0.039(6) 0.037(5) -0.013(5) -0.017(5) -0.021(5)
C4 0.055(7) 0.079(9) 0.081(9) -0.056(8) -0.034(6) 0.002(6)
C5 0.133(14) 0.045(6) 0.041(6) -0.004(5) -0.040(8) -0.031(8)
C6 0.098(11) 0.126(14) 0.037(6) -0.052(8) 0.016(7) -0.061(10)
C7 0.071(8) 0.076(9) 0.070(8) -0.057(8) -0.024(7) 0.016(7)
C8 0.062(6) 0.034(5) 0.027(4) -0.010(4) -0.006(4) -0.002(4)
C9 0.043(5) 0.037(5) 0.037(5) -0.017(4) -0.004(4) -0.002(4)
C10 0.058(6) 0.039(5) 0.030(5) -0.017(4) -0.002(4) -0.014(4)
C11 0.039(5) 0.070(7) 0.033(5) -0.005(5) -0.007(4) -0.013(5)
C12 0.043(6) 0.055(6) 0.042(6) -0.004(5) -0.001(5) 0.005(5)
C13 0.036(5) 0.034(4) 0.024(4) -0.009(3) -0.007(3) -0.004(3)
C14 0.037(4) 0.044(5) 0.012(3) -0.010(3) -0.002(3) -0.008(4)
C15 0.037(5) 0.042(5) 0.023(4) -0.015(4) -0.007(3) -0.001(4)
C16 0.036(5) 0.044(5) 0.039(5) -0.021(4) -0.016(4) -0.003(4)
C17 0.047(5) 0.040(5) 0.034(5) -0.016(4) -0.018(4) 0.002(4)
C18 0.042(5) 0.034(5) 0.033(4) -0.018(4) -0.005(4) -0.003(4)
C19 0.037(5) 0.037(5) 0.027(4) -0.015(4) -0.012(3) -0.006(4)
C20 0.069(7) 0.063(7) 0.027(5) -0.020(5) -0.006(5) -0.013(6)
C21 0.046(6) 0.066(7) 0.037(5) -0.030(5) -0.013(4) -0.007(5)
C22 0.061(7) 0.052(6) 0.039(5) -0.027(5) -0.019(5) 0.008(5)
C23 0.051(6) 0.046(6) 0.047(6) -0.025(5) -0.027(5) 0.006(4)
C24 0.036(5) 0.048(6) 0.047(6) -0.020(5) -0.017(4) 0.003(4)
C25 0.056(7) 0.069(8) 0.069(8) -0.045(7) -0.030(6) 0.014(6)
C26 0.040(5) 0.047(6) 0.057(6) -0.019(5) -0.021(5) -0.009(4)
C27 0.041(5) 0.034(5) 0.037(5) -0.014(4) -0.008(4) -0.001(4)
C28 0.062(7) 0.046(6) 0.043(6) -0.024(5) -0.022(5) 0.016(5)
C29 0.047(6) 0.052(7) 0.082(9) -0.032(6) -0.015(6) 0.010(5)
C30 0.064(7) 0.046(6) 0.031(5) -0.014(4) -0.011(5) 0.011(5)

loop_
_atom_type_symbol
_atom_type_description
_atom_type_scat_dispersion_real
_atom_type_scat_dispersion_imag
_atom_type_scat_source
C C 0.0181 0.0091 'International Tables Vol C Tables 4.2.6.8 and 6.1.1.4'
H H 0 0 'International Tables Vol C Tables 4.2.6.8 and 6.1.1.4'
Mo Mo -0.0483 2.7339 'International Tables Vol C Tables 4.2.6.8 and 6.1.1.4'
O O 0.0492 0.0322 'International Tables Vol C Tables 4.2.6.8 and 6.1.1.4'
P P 0.2955 0.4335 'International Tables Vol C Tables 4.2.6.8 and 6.1.1.4'
S S 0.3331 0.5567 'International Tables Vol C Tables 4.2.6.8 and 6.1.1.4'

loop_
_geom_angle_atom_site_label_1
_geom_angle_atom_site_label_2
_geom_angle_atom_site_label_3
_geom_angle
C2 Mo1 C1 81.8(4)
C2 Mo1 C6 102.1(5)
C1 Mo1 C6 100.6(6)
C2 Mo1 C7 135.7(5)
C1 Mo1 C7 93.9(5)
C6 Mo1 C7 35.1(5)
C2 Mo1 P1 110.2(3)
C1 Mo1 P1 78.3(3)
C6 Mo1 P1 147.0(5)
C7 Mo1 P1 112.0(4)
C2 Mo1 C5 94.6(4)
C1 Mo1 C5 131.8(6)
C6 Mo1 C5 32.9(6)
C7 Mo1 C5 56.3(5)
P1 Mo1 C5 144.5(4)
C2 Mo1 C3 151.5(4)
C1 Mo1 C3 120.0(5)
C6 Mo1 C3 58.4(4)
C7 Mo1 C3 35.0(5)
P1 Mo1 C3 93.2(3)
C5 Mo1 C3 57.5(4)
C2 Mo1 C4 118.3(4)
C1 Mo1 C4 151.0(4)
C6 Mo1 C4 56.7(5)
C7 Mo1 C4 57.1(4)
P1 Mo1 C4 110.2(4)
C5 Mo1 C4 34.3(5)
C3 Mo1 C4 34.8(4)
C2 Mo1 S1 86.2(3)
C1 Mo1 S1 116.6(3)
C6 Mo1 S1 142.7(5)
C7 Mo1 S1 132.9(4)
P1 Mo1 S1 48.88(10)
C5 Mo1 S1 111.0(5)
C3 Mo1 S1 98.1(3)
C4 Mo1 S1 87.1(3)
C15 Mo2 C13 66.2(3)
C15 Mo2 C18 78.7(3)
C13 Mo2 C18 36.9(3)
C15 Mo2 C8 132.9(4)
C13 Mo2 C8 149.8(4)
C18 Mo2 C8 147.6(3)
C15 Mo2 C16 37.2(3)
C13 Mo2 C16 78.7(3)
C18 Mo2 C16 67.0(3)
C8 Mo2 C16 131.2(4)
C15 Mo2 C12 150.7(4)
C13 Mo2 C12 115.1(4)
C18 Mo2 C12 121.0(4)
C8 Mo2 C12 35.6(4)
C16 Mo2 C12 165.6(4)
C15 Mo2 C9 98.9(3)
C13 Mo2 C9 138.7(3)
C18 Mo2 C9 175.5(3)
C8 Mo2 C9 35.6(3)
C16 Mo2 C9 113.4(4)
C12 Mo2 C9 59.8(4)
C15 Mo2 C17 64.4(3)
C13 Mo2 C17 64.4(3)
C18 Mo2 C17 36.2(3)
C8 Mo2 C17 140.7(3)
C16 Mo2 C17 36.0(3)
C12 Mo2 C17 144.3(4)
C9 Mo2 C17 145.9(3)
C15 Mo2 C11 117.6(4)
C13 Mo2 C11 92.3(3)
C18 Mo2 C11 118.2(4)
C8 Mo2 C11 59.0(4)
C16 Mo2 C11 154.7(4)
C12 Mo2 C11 35.7(4)
C9 Mo2 C11 59.4(4)
C17 Mo2 C11 154.4(4)
C15 Mo2 C10 91.1(3)
C13 Mo2 C10 104.0(3)
C18 Mo2 C10 140.4(3)
C8 Mo2 C10 59.0(3)
C16 Mo2 C10 123.2(4)
C12 Mo2 C10 59.8(4)
C9 Mo2 C10 35.4(3)
C17 Mo2 C10 155.3(3)
C11 Mo2 C10 36.0(4)
C15 Mo2 C14 36.3(3)
C13 Mo2 C14 35.8(3)
C18 Mo2 C14 65.0(3)
C8 Mo2 C14 143.1(3)
C16 Mo2 C14 65.5(3)
C12 Mo2 C14 128.1(4)
C9 Mo2 C14 110.9(3)
C17 Mo2 C14 74.2(3)
C11 Mo2 C14 93.4(3)
C10 Mo2 C14 84.1(3)
C15 Mo2 S2 123.2(2)
C13 Mo2 S2 123.8(2)
C18 Mo2 S2 87.6(2)
C8 Mo2 S2 69.6(3)
C16 Mo2 S2 86.8(2)
C12 Mo2 S2 81.7(3)
C9 Mo2 S2 96.9(2)
C17 Mo2 S2 72.3(2)
C11 Mo2 S2 117.4(3)
C10 Mo2 S2 128.5(2)
C14 Mo2 S2 146.5(2)
C8 P1 S1 112.0(4)
C8 P1 S2 93.6(3)
S1 P1 S2 123.79(19)
C8 P1 Mo1 128.6(3)
S1 P1 Mo1 70.73(12)
S2 P1 Mo1 128.98(15)
P1 S1 Mo1 60.40(10)
P1 S2 Mo2 87.33(12)
O1 C1 Mo1 177.6(13)
O2 C2 Mo1 176.3(8)
C7 C3 C4 104.9(11)
C7 C3 Mo1 70.6(6)
C4 C3 Mo1 72.7(6)
C7 C3 H3 127.6
C4 C3 H3 127.6
Mo1 C3 H3 121
C5 C4 C3 108.0(12)
C5 C4 Mo1 72.5(6)
C3 C4 Mo1 72.5(6)
C5 C4 H4 126
C3 C4 H4 126
Mo1 C4 H4 120.8
C6 C5 C4 109.7(13)
C6 C5 Mo1 71.6(7)
C4 C5 Mo1 73.2(6)
C6 C5 H5 125.1
C4 C5 H5 125.1
Mo1 C5 H5 121.8
C5 C6 C7 108.5(12)
C5 C6 Mo1 75.5(8)
C7 C6 Mo1 72.7(6)
C5 C6 H6 125.7
C7 C6 H6 125.7
Mo1 C6 H6 118
C6 C7 C3 108.8(13)
C6 C7 Mo1 72.2(7)
C3 C7 Mo1 74.3(6)
C6 C7 H7 125.6
C3 C7 H7 125.6
Mo1 C7 H7 119.6
C12 C8 C9 109.4(9)
C12 C8 P1 125.7(9)
C9 C8 P1 120.7(8)
C12 C8 Mo2 72.3(6)
C9 C8 Mo2 72.7(5)
P1 C8 Mo2 102.6(4)
C8 C9 C10 107.9(9)
C8 C9 Mo2 71.7(5)
C10 C9 Mo2 73.1(6)
C8 C9 H9 126
C10 C9 H9 126
Mo2 C9 H9 120.9
C9 C10 C11 107.3(9)
C9 C10 Mo2 71.4(5)
C11 C10 Mo2 71.6(6)
C9 C10 H10 126.4
C11 C10 H10 126.4
Mo2 C10 H10 122.3
C12 C11 C10 108.2(9)
C12 C11 Mo2 71.4(6)
C10 C11 Mo2 72.4(5)
C12 C11 H11 125.9
C10 C11 H11 125.9
Mo2 C11 H11 121.9
C8 C12 C11 107.3(10)
C8 C12 Mo2 72.0(6)
C11 C12 Mo2 72.9(6)
C8 C12 H12 126.4
C11 C12 H12 126.4
Mo2 C12 H12 120.5
C14 C13 C18 122.1(8)
C14 C13 Mo2 76.0(5)
C18 C13 Mo2 73.6(5)
C14 C13 H13 119
C18 C13 H13 119
Mo2 C13 H13 122.7
C13 C14 C15 118.7(8)
C13 C14 C19 120.8(8)
C15 C14 C19 120.5(8)
C13 C14 Mo2 68.2(4)
C15 C14 Mo2 68.0(4)
C19 C14 Mo2 137.9(6)
C14 C15 C16 121.5(9)
C14 C15 Mo2 75.7(5)
C16 C15 Mo2 73.8(5)
C14 C15 H15 119.3
C16 C15 H15 119.3
Mo2 C15 H15 122.6
C17 C16 C15 115.6(8)
C17 C16 C23 123.3(8)
C15 C16 C23 120.6(9)
C17 C16 Mo2 72.9(6)
C15 C16 Mo2 69.1(5)
C23 C16 Mo2 134.5(7)
C16 C17 C18 124.6(8)
C16 C17 Mo2 71.2(5)
C18 C17 Mo2 70.8(5)
C16 C17 H17 117.7
C18 C17 H17 117.7
Mo2 C17 H17 134.5
C13 C18 C17 115.9(8)
C13 C18 C27 120.3(8)
C17 C18 C27 123.0(8)
C13 C18 Mo2 69.5(5)
C17 C18 Mo2 73.0(5)
C27 C18 Mo2 135.8(6)
C21 C19 C22 109.8(8)
C21 C19 C20 108.3(8)
C22 C19 C20 105.8(8)
C21 C19 C14 114.0(7)
C22 C19 C14 113.3(7)
C20 C19 C14 105.1(7)
C19 C20 H20A 109.5
C19 C20 H20B 109.5
H20A C20 H20B 109.5
C19 C20 H20C 109.5
H20A C20 H20C 109.5
H20B C20 H20C 109.5
C19 C21 H21A 109.5
C19 C21 H21B 109.5
H21A C21 H21B 109.5
C19 C21 H21C 109.5
H21A C21 H21C 109.5
H21B C21 H21C 109.5
C19 C22 H22A 109.5
C19 C22 H22B 109.5
H22A C22 H22B 109.5
C19 C22 H22C 109.5
H22A C22 H22C 109.5
H22B C22 H22C 109.5
C25 C23 C26 108.8(9)
C25 C23 C16 112.3(9)
C26 C23 C16 107.9(8)
C25 C23 C24 107.4(9)
C26 C23 C24 110.5(9)
C16 C23 C24 110.0(8)
C23 C24 H24A 109.5
C23 C24 H24B 109.5
H24A C24 H24B 109.5
C23 C24 H24C 109.5
H24A C24 H24C 109.5
H24B C24 H24C 109.5
C23 C25 H25A 109.5
C23 C25 H25B 109.5
H25A C25 H25B 109.5
C23 C25 H25C 109.5
H25A C25 H25C 109.5
H25B C25 H25C 109.5
C23 C26 H26A 109.5
C23 C26 H26B 109.5
H26A C26 H26B 109.5
C23 C26 H26C 109.5
H26A C26 H26C 109.5
H26B C26 H26C 109.5
C30 C27 C28 108.4(8)
C30 C27 C18 108.0(8)
C28 C27 C18 111.8(8)
C30 C27 C29 110.5(9)
C28 C27 C29 108.1(9)
C18 C27 C29 110.0(8)
C27 C28 H28A 109.5
C27 C28 H28B 109.5
H28A C28 H28B 109.5
C27 C28 H28C 109.5
H28A C28 H28C 109.5
H28B C28 H28C 109.5
C27 C29 H29A 109.5
C27 C29 H29B 109.5
H29A C29 H29B 109.5
C27 C29 H29C 109.5
H29A C29 H29C 109.5
H29B C29 H29C 109.5
C27 C30 H30A 109.5
C27 C30 H30B 109.5
H30A C30 H30B 109.5
C27 C30 H30C 109.5
H30A C30 H30C 109.5
H30B C30 H30C 109.5

loop_
_geom_bond_atom_site_label_1
_geom_bond_atom_site_label_2
_geom_bond_distance
Mo1 C2 1.979(10)
Mo1 C1 2.057(12)
Mo1 C6 2.295(11)
Mo1 C7 2.300(11)
Mo1 P1 2.336(3)
Mo1 C5 2.342(11)
Mo1 C3 2.347(10)
Mo1 C4 2.350(10)
Mo1 S1 2.536(3)
Mo2 C15 2.232(9)
Mo2 C13 2.233(8)
Mo2 C18 2.288(9)
Mo2 C8 2.294(9)
Mo2 C16 2.294(9)
Mo2 C12 2.298(11)
Mo2 C9 2.307(10)
Mo2 C17 2.316(10)
Mo2 C11 2.318(10)
Mo2 C10 2.329(9)
Mo2 C14 2.334(7)
Mo2 S2 2.616(3)
P1 C8 1.833(10)
P1 S1 2.023(4)
P1 S2 2.027(4)
O1 C1 0.925(14)
O2 C2 1.134(12)
C3 C7 1.400(18)
C3 C4 1.404(17)
C3 H3 0.93
C4 C5 1.384(19)
C4 H4 0.93
C5 C6 1.31(2)
C5 H5 0.93
C6 C7 1.39(2)
C6 H6 0.93
C7 H7 0.93
C8 C12 1.405(15)
C8 C9 1.406(13)
C9 C10 1.410(14)
C9 H9 0.93
C10 C11 1.434(16)
C10 H10 0.93
C11 C12 1.413(17)
C11 H11 0.93
C12 H12 0.93
C13 C14 1.407(13)
C13 C18 1.431(12)
C13 H13 0.93
C14 C15 1.426(12)
C14 C19 1.548(11)
C15 C16 1.443(12)
C15 H15 0.93
C16 C17 1.424(14)
C16 C23 1.543(13)
C17 C18 1.431(13)
C17 H17 0.93
C18 C27 1.532(13)
C19 C21 1.519(12)
C19 C22 1.528(14)
C19 C20 1.542(13)
C20 H20A 0.96
C20 H20B 0.96
C20 H20C 0.96
C21 H21A 0.96
C21 H21B 0.96
C21 H21C 0.96
C22 H22A 0.96
C22 H22B 0.96
C22 H22C 0.96
C23 C25 1.510(14)
C23 C26 1.525(15)
C23 C24 1.545(14)
C24 H24A 0.96
C24 H24B 0.96
C24 H24C 0.96
C25 H25A 0.96
C25 H25B 0.96
C25 H25C 0.96
C26 H26A 0.96
C26 H26B 0.96
C26 H26C 0.96
C27 C30 1.519(13)
C27 C28 1.525(13)
C27 C29 1.533(14)
C28 H28A 0.96
C28 H28B 0.96
C28 H28C 0.96
C29 H29A 0.96
C29 H29B 0.96
C29 H29C 0.96
C30 H30A 0.96
C30 H30B 0.96
C30 H30C 0.96
